data_7218817
loop_
_publ_author_name
'Yue, Cheng-Yang'
'Lei, Xiao-Wu'
'Yin, Ling'
'Zhai, Xiu-Rong'
'Ba, Zhong-Ren'
'Niu, Yan-Qiang'
'Li, Yue-Peng'

_publ_section_title
;
 [Mn(dien)2]MnSnS4, [Mn(1,2-dap)]2Sn2S6and [Mn(en)2]MnGeS4: from 1D
 anionic and neutral chains to 3D neutral frameworks
;
_journal_issue 4
_journal_name_full CrystEngComm
_journal_page_first 814
_journal_paper_doi 10.1039/C4CE02063D
_journal_volume 17
_journal_year 2015
_chemical_formula_sum 'C6 H20 Mn N4 S3 Sn'
_chemical_formula_weight 418.07
_chemical_name_systematic
; 
 ? 
;
_space_group_IT_number 14
_symmetry_cell_setting monoclinic
_symmetry_space_group_name_Hall '-P 2ybc'
_symmetry_space_group_name_H-M 'P 1 21/c 1'
_atom_sites_solution_hydrogens geom
_atom_sites_solution_primary direct
_atom_sites_solution_secondary difmap
_audit_creation_method SHELXL-97
_cell_angle_alpha 90.00
_cell_angle_beta 108.218(5)
_cell_angle_gamma 90.00
_cell_formula_units_Z 4
_cell_length_a 8.971(5)
_cell_length_b 16.810(9)
_cell_length_c 10.435(6)
_cell_measurement_temperature 296(2)
_cell_volume 1494.7(14)
_computing_cell_refinement 'APEX2 Software Suite (Bruker,2005)'
_computing_data_collection 'APEX2 Software Suite (Bruker,2005)'
_computing_data_reduction 'APEX2 Software Suite (Bruker,2005)'
_computing_structure_refinement 'SHELXL-97 (Sheldrick, 2008)'
_computing_structure_solution 'SHELXS-97 (Sheldrick, 2008)'
_diffrn_ambient_temperature 296(2)
_diffrn_measured_fraction_theta_full 0.989
_diffrn_measured_fraction_theta_max 0.989
_diffrn_measurement_device_type 'Bruker SMART CCD area detector'
_diffrn_measurement_method omega-scan
_diffrn_radiation_monochromator graphite
_diffrn_radiation_source 'fine-focus sealed tube'
_diffrn_radiation_type MoK\a
_diffrn_radiation_wavelength 0.71073
_diffrn_reflns_av_R_equivalents 0.0211
_diffrn_reflns_av_sigmaI/netI 0.0161
_diffrn_reflns_limit_h_max 11
_diffrn_reflns_limit_h_min -11
_diffrn_reflns_limit_k_max 21
_diffrn_reflns_limit_k_min -21
_diffrn_reflns_limit_l_max 13
_diffrn_reflns_limit_l_min -13
_diffrn_reflns_number 17050
_diffrn_reflns_theta_full 27.65
_diffrn_reflns_theta_max 27.65
_diffrn_reflns_theta_min 2.39
_exptl_absorpt_coefficient_mu 2.913
_exptl_absorpt_correction_T_max 0.8004
_exptl_absorpt_correction_T_min 0.7593
_exptl_absorpt_correction_type multi-scan
_exptl_crystal_colour yellow
_exptl_crystal_density_diffrn 1.858
_exptl_crystal_density_method 'not measured'
_exptl_crystal_description block
_exptl_crystal_F_000 828
_exptl_crystal_size_max 0.10
_exptl_crystal_size_mid 0.10
_exptl_crystal_size_min 0.08
_refine_diff_density_max 0.801
_refine_diff_density_min -0.779
_refine_diff_density_rms 0.087
_refine_ls_extinction_method SHELXL
_refine_ls_goodness_of_fit_ref 1.059
_refine_ls_hydrogen_treatment constr
_refine_ls_matrix_type full
_refine_ls_number_parameters 126
_refine_ls_number_reflns 3440
_refine_ls_number_restraints 0
_refine_ls_restrained_S_all 1.059
_refine_ls_R_factor_all 0.0333
_refine_ls_R_factor_gt 0.0295
_refine_ls_shift/su_max 0.013
_refine_ls_shift/su_mean 0.001
_refine_ls_structure_factor_coef Fsqd
_refine_ls_weighting_details 'calc w=1/[\s^2^(Fo^2^)+(0.0204P)^2^+4.0073P] where P=(Fo^2^+2Fc^2^)/3'
_refine_ls_weighting_scheme calc
_refine_ls_wR_factor_gt 0.0642
_refine_ls_wR_factor_ref 0.0659
_reflns_number_gt 3154
_reflns_number_total 3440
_reflns_threshold_expression >2sigma(I)
_cod_data_source_file c4ce02063d2.cif
_cod_data_source_block C6N4H20MnSnS3
_cod_depositor_comments 'Adding full bibliography for 7218816--7218818.cif.'
_cod_original_cell_volume 1494.6(14)
_cod_original_sg_symbol_H-M P21/c
_cod_database_code 7218817

loop_
_symmetry_equiv_pos_as_xyz
'x, y, z'
'-x, y+1/2, -z+1/2'
'-x, -y, -z'
'x, -y-1/2, z-1/2'

loop_
_atom_site_label
_atom_site_type_symbol
_atom_site_fract_x
_atom_site_fract_y
_atom_site_fract_z
_atom_site_U_iso_or_equiv
_atom_site_adp_type
_atom_site_occupancy
_atom_site_symmetry_multiplicity
_atom_site_calc_flag
_atom_site_refinement_flags
Sn1 Sn 0.16051(2) 0.036842(14) 0.11516(2) 0.02837(7) Uani 1 1 d .
Mn1 Mn 0.37103(6) 0.00416(3) -0.19130(5) 0.03373(13) Uani 1 1 d .
S3 S 0.37906(9) 0.06761(6) 0.04418(8) 0.03435(19) Uani 1 1 d .
S2 S -0.06729(10) 0.09914(5) -0.05158(9) 0.03398(18) Uani 1 1 d .
S1 S 0.19030(12) 0.05954(7) 0.34095(9) 0.0461(2) Uani 1 1 d .
N4 N 0.2161(4) -0.10342(19) -0.2128(3) 0.0400(7) Uani 1 1 d .
H4C H 0.2308 -0.1258 -0.1314 0.048 Uiso 1 1 calc R
H4D H 0.1148 -0.0889 -0.2464 0.048 Uiso 1 1 calc R
N3 N 0.3902(4) -0.0583(2) -0.3840(3) 0.0410(7) Uani 1 1 d .
H3B H 0.3540 -0.0258 -0.4556 0.049 Uiso 1 1 calc R
H3C H 0.4913 -0.0696 -0.3740 0.049 Uiso 1 1 calc R
N1 N 0.1659(4) 0.08368(19) -0.3028(4) 0.0457(8) Uani 1 1 d .
H1B H 0.1275 0.0684 -0.3896 0.055 Uiso 1 1 calc R
H1C H 0.0887 0.0795 -0.2650 0.055 Uiso 1 1 calc R
N2 N 0.4879(5) 0.1180(3) -0.2329(4) 0.0634(11) Uani 1 1 d .
H2C H 0.5394 0.1419 -0.1543 0.076 Uiso 1 1 calc R
H2D H 0.5581 0.1058 -0.2754 0.076 Uiso 1 1 calc R
C4 C 0.2536(8) -0.1602(3) -0.3022(7) 0.093(2) Uani 1 1 d .
H4A H 0.3373 -0.1940 -0.2481 0.111 Uiso 1 1 calc R
H4B H 0.1623 -0.1938 -0.3395 0.111 Uiso 1 1 calc R
C3 C 0.2978(10) -0.1318(3) -0.4065(6) 0.095(2) Uani 1 1 d .
H3A H 0.1969 -0.1117 -0.4650 0.114 Uiso 1 1 calc R
C2 C 0.3702(7) 0.1720(3) -0.3163(7) 0.0865(19) Uani 1 1 d .
H2A H 0.4078 0.2262 -0.2975 0.104 Uiso 1 1 calc R
H2B H 0.3576 0.1613 -0.4105 0.104 Uiso 1 1 calc R
C1 C 0.2201(7) 0.1657(3) -0.2954(8) 0.088(2) Uani 1 1 d .
H1A H 0.2440 0.1784 -0.1994 0.106 Uiso 1 1 calc R
C5 C 0.3366(7) -0.1910(3) -0.5011(6) 0.0751(15) Uiso 1 1 d .
H5A H 0.2702 -0.2368 -0.5107 0.113 Uiso 1 1 calc R
H5B H 0.4444 -0.2069 -0.4648 0.113 Uiso 1 1 calc R
H5C H 0.3197 -0.1667 -0.5878 0.113 Uiso 1 1 calc R
C6 C 0.1059(10) 0.2251(5) -0.3602(8) 0.120(3) Uiso 1 1 d .
H6A H 0.1547 0.2766 -0.3473 0.179 Uiso 1 1 calc R
H6B H 0.0218 0.2246 -0.3215 0.179 Uiso 1 1 calc R
H6C H 0.0649 0.2139 -0.4549 0.179 Uiso 1 1 calc R

loop_
_atom_site_aniso_label
_atom_site_aniso_U_11
_atom_site_aniso_U_22
_atom_site_aniso_U_33
_atom_site_aniso_U_23
_atom_site_aniso_U_13
_atom_site_aniso_U_12
Sn1 0.02265(11) 0.03732(13) 0.02446(11) -0.00071(9) 0.00636(8) 0.00212(9)
Mn1 0.0292(3) 0.0405(3) 0.0302(3) 0.0009(2) 0.0075(2) -0.0014(2)
S3 0.0237(4) 0.0514(5) 0.0280(4) -0.0004(4) 0.0081(3) 0.0003(3)
S2 0.0291(4) 0.0329(4) 0.0366(4) 0.0039(3) 0.0054(3) 0.0036(3)
S1 0.0404(5) 0.0719(7) 0.0252(4) -0.0034(4) 0.0094(4) 0.0033(5)
N4 0.0358(16) 0.0495(19) 0.0390(16) -0.0034(14) 0.0179(13) -0.0038(14)
N3 0.0396(17) 0.0532(19) 0.0318(15) 0.0036(14) 0.0132(13) -0.0005(14)
N1 0.0391(17) 0.0408(18) 0.054(2) 0.0058(15) 0.0105(15) 0.0016(14)
N2 0.053(2) 0.076(3) 0.058(2) 0.013(2) 0.0125(18) -0.022(2)
C4 0.125(5) 0.066(3) 0.128(5) -0.048(4) 0.099(5) -0.044(3)
C3 0.168(7) 0.068(3) 0.086(4) -0.034(3) 0.091(5) -0.049(4)
C2 0.070(4) 0.058(3) 0.120(5) 0.027(3) 0.014(3) -0.019(3)
C1 0.071(4) 0.040(3) 0.137(6) 0.011(3) 0.008(4) 0.003(2)

loop_
_atom_type_symbol
_atom_type_description
_atom_type_scat_dispersion_real
_atom_type_scat_dispersion_imag
_atom_type_scat_source
C C 0.0033 0.0016 'International Tables Vol C Tables 4.2.6.8 and 6.1.1.4'
H H 0.0000 0.0000 'International Tables Vol C Tables 4.2.6.8 and 6.1.1.4'
N N 0.0061 0.0033 'International Tables Vol C Tables 4.2.6.8 and 6.1.1.4'
S S 0.1246 0.1234 'International Tables Vol C Tables 4.2.6.8 and 6.1.1.4'
Mn Mn 0.3368 0.7283 'International Tables Vol C Tables 4.2.6.8 and 6.1.1.4'
Sn Sn -0.6537 1.4246 'International Tables Vol C Tables 4.2.6.8 and 6.1.1.4'

loop_
_geom_angle_atom_site_label_1
_geom_angle_atom_site_label_2
_geom_angle_atom_site_label_3
_geom_angle
_geom_angle_site_symmetry_1
_geom_angle_site_symmetry_3
S1 Sn1 S3 116.09(4) . .
S1 Sn1 S2 110.45(4) . 3
S3 Sn1 S2 111.46(3) . 3
S1 Sn1 S2 117.01(4) . .
S3 Sn1 S2 105.79(5) . .
S2 Sn1 S2 93.88(4) 3 .
N4 Mn1 N1 92.61(13) . .
N4 Mn1 N2 163.59(13) . .
N1 Mn1 N2 75.94(14) . .
N4 Mn1 N3 76.15(11) . .
N1 Mn1 N3 95.15(13) . .
N2 Mn1 N3 92.96(14) . .
N4 Mn1 S3 94.47(10) . 3_655
N1 Mn1 S3 171.54(9) . 3_655
N2 Mn1 S3 98.01(11) . 3_655
N3 Mn1 S3 91.04(9) . 3_655
N4 Mn1 S3 104.61(8) . .
N1 Mn1 S3 91.19(10) . .
N2 Mn1 S3 87.60(12) . .
N3 Mn1 S3 173.59(9) . .
S3 Mn1 S3 82.56(4) 3_655 .
Sn1 S3 Mn1 111.26(5) . 3_655
Sn1 S3 Mn1 114.65(4) . .
Mn1 S3 Mn1 97.44(4) 3_655 .
Sn1 S2 Sn1 86.12(4) 3 .
C4 N4 Mn1 109.5(3) . .
C4 N4 H4C 109.8 . .
Mn1 N4 H4C 109.8 . .
C4 N4 H4D 109.8 . .
Mn1 N4 H4D 109.8 . .
H4C N4 H4D 108.2 . .
C3 N3 Mn1 109.2(2) . .
C3 N3 H3B 109.8 . .
Mn1 N3 H3B 109.8 . .
C3 N3 H3C 109.8 . .
Mn1 N3 H3C 109.8 . .
H3B N3 H3C 108.3 . .
C1 N1 Mn1 109.0(3) . .
C1 N1 H1B 109.9 . .
Mn1 N1 H1B 109.9 . .
C1 N1 H1C 109.9 . .
Mn1 N1 H1C 109.9 . .
H1B N1 H1C 108.3 . .
C2 N2 Mn1 110.2(3) . .
C2 N2 H2C 109.6 . .
Mn1 N2 H2C 109.6 . .
C2 N2 H2D 109.6 . .
Mn1 N2 H2D 109.6 . .
H2C N2 H2D 108.1 . .
C3 C4 N4 118.1(5) . .
C3 C4 H4A 107.8 . .
N4 C4 H4A 107.8 . .
C3 C4 H4B 107.8 . .
N4 C4 H4B 107.8 . .
H4A C4 H4B 107.1 . .
C4 C3 N3 117.5(5) . .
C4 C3 C5 118.4(5) . .
N3 C3 C5 115.1(4) . .
C4 C3 H3A 100.1 . .
N3 C3 H3A 100.1 . .
C5 C3 H3A 100.1 . .
C1 C2 N2 113.7(5) . .
C1 C2 H2A 108.8 . .
N2 C2 H2A 108.8 . .
C1 C2 H2B 108.8 . .
N2 C2 H2B 108.8 . .
H2A C2 H2B 107.7 . .
C2 C1 C6 116.2(6) . .
C2 C1 N1 112.1(5) . .
C6 C1 N1 117.1(5) . .
C2 C1 H1A 102.9 . .
C6 C1 H1A 102.9 . .
N1 C1 H1A 102.9 . .
C3 C5 H5A 109.5 . .
C3 C5 H5B 109.5 . .
H5A C5 H5B 109.5 . .
C3 C5 H5C 109.5 . .
H5A C5 H5C 109.5 . .
H5B C5 H5C 109.5 . .
C1 C6 H6A 109.5 . .
C1 C6 H6B 109.5 . .
H6A C6 H6B 109.5 . .
C1 C6 H6C 109.5 . .
H6A C6 H6C 109.5 . .
H6B C6 H6C 109.5 . .

loop_
_geom_bond_atom_site_label_1
_geom_bond_atom_site_label_2
_geom_bond_distance
_geom_bond_site_symmetry_2
Sn1 S1 2.3182(15) .
Sn1 S3 2.3596(13) .
Sn1 S2 2.4531(15) 3
Sn1 S2 2.4650(12) .
Mn1 N4 2.249(3) .
Mn1 N1 2.278(3) .
Mn1 N2 2.288(4) .
Mn1 N3 2.322(3) .
Mn1 S3 2.5858(13) 3_655
Mn1 S3 2.6589(16) .
S3 Mn1 2.5858(13) 3_655
S2 Sn1 2.4531(15) 3
N4 C4 1.446(5) .
N4 H4C 0.9000 .
N4 H4D 0.9000 .
N3 C3 1.465(6) .
N3 H3B 0.9000 .
N3 H3C 0.9000 .
N1 C1 1.455(6) .
N1 H1B 0.9000 .
N1 H1C 0.9000 .
N2 C2 1.457(7) .
N2 H2C 0.9000 .
N2 H2D 0.9000 .
C4 C3 1.356(7) .
C4 H4A 0.9700 .
C4 H4B 0.9700 .
C3 C5 1.517(7) .
C3 H3A 0.9800 .
C2 C1 1.434(8) .
C2 H2A 0.9700 .
C2 H2B 0.9700 .
C1 C6 1.440(9) .
C1 H1A 0.9800 .
C5 H5A 0.9600 .
C5 H5B 0.9600 .
C5 H5C 0.9600 .
C6 H6A 0.9600 .
C6 H6B 0.9600 .
C6 H6C 0.9600 .

loop_
_geom_hbond_atom_site_label_D
_geom_hbond_atom_site_label_H
_geom_hbond_atom_site_label_A
_geom_hbond_distance_DH
_geom_hbond_distance_HA
_geom_hbond_distance_DA
_geom_hbond_angle_DHA
_geom_hbond_site_symmetry_A
N4 H4C S2 0.90 2.78 3.421(3) 128.8 3
N4 H4D S1 0.90 2.65 3.546(4) 174.8 3
N3 H3B S1 0.90 2.60 3.487(4) 167.6 1_554
N3 H3C S1 0.90 2.77 3.648(4) 164.3 3_655
N1 H1C S2 0.90 3.00 3.840(4) 156.8 .

loop_
_geom_torsion_atom_site_label_1
_geom_torsion_atom_site_label_2
_geom_torsion_atom_site_label_3
_geom_torsion_atom_site_label_4
_geom_torsion
_geom_torsion_site_symmetry_1
_geom_torsion_site_symmetry_4
S1 Sn1 S3 Mn1 54.23(6) . 3_655
S2 Sn1 S3 Mn1 -73.40(5) 3 3_655
S2 Sn1 S3 Mn1 -174.16(4) . 3_655
S1 Sn1 S3 Mn1 163.59(4) . .
S2 Sn1 S3 Mn1 35.96(5) 3 .
S2 Sn1 S3 Mn1 -64.81(6) . .
N4 Mn1 S3 Sn1 -24.82(10) . .
N1 Mn1 S3 Sn1 68.19(10) . .
N2 Mn1 S3 Sn1 144.07(11) . .
N3 Mn1 S3 Sn1 -120.8(8) . .
S3 Mn1 S3 Sn1 -117.53(6) 3_655 .
N4 Mn1 S3 Mn1 92.71(10) . 3_655
N1 Mn1 S3 Mn1 -174.28(9) . 3_655
N2 Mn1 S3 Mn1 -98.40(11) . 3_655
N3 Mn1 S3 Mn1 -3.3(8) . 3_655
S3 Mn1 S3 Mn1 0.0 3_655 3_655
S1 Sn1 S2 Sn1 -115.32(4) . 3
S3 Sn1 S2 Sn1 113.59(4) . 3
S2 Sn1 S2 Sn1 0.0 3 3
N1 Mn1 N4 C4 112.2(4) . .
N2 Mn1 N4 C4 67.1(7) . .
N3 Mn1 N4 C4 17.6(4) . .
S3 Mn1 N4 C4 -72.4(4) 3_655 .
S3 Mn1 N4 C4 -155.9(4) . .
N4 Mn1 N3 C3 -2.1(4) . .
N1 Mn1 N3 C3 -93.5(4) . .
N2 Mn1 N3 C3 -169.6(4) . .
S3 Mn1 N3 C3 92.3(4) 3_655 .
S3 Mn1 N3 C3 95.5(8) . .
N4 Mn1 N1 C1 173.1(4) . .
N2 Mn1 N1 C1 -18.8(4) . .
N3 Mn1 N1 C1 -110.6(4) . .
S3 Mn1 N1 C1 26.2(9) 3_655 .
S3 Mn1 N1 C1 68.4(4) . .
N4 Mn1 N2 C2 41.2(7) . .
N1 Mn1 N2 C2 -5.7(4) . .
N3 Mn1 N2 C2 88.9(4) . .
S3 Mn1 N2 C2 -179.6(4) 3_655 .
S3 Mn1 N2 C2 -97.5(4) . .
Mn1 N4 C4 C3 -34.3(8) . .
N4 C4 C3 N3 34.8(11) . .
N4 C4 C3 C5 -179.7(6) . .
Mn1 N3 C3 C4 -15.8(8) . .
Mn1 N3 C3 C5 -162.3(5) . .
Mn1 N2 C2 C1 30.8(7) . .
N2 C2 C1 C6 171.3(6) . .
N2 C2 C1 N1 -50.3(8) . .
Mn1 N1 C1 C2 42.3(7) . .
Mn1 N1 C1 C6 -179.7(6) . .
